data_1010933
loop_
_publ_author_name
'Andress, K R'
'Saffe, O'

_publ_section_title
;
Roentgenographische Untersuchung der Mischkristallreihe Karnallit-
Bromkarnallit
;
_journal_coden_ASTM ZEKGAX
_journal_name_full
;
Zeitschrift fuer Kristallographie, Kristallgeometrie, Kristallphysik,
Kristallchemie (-144,1977)
;
_journal_page_first 451
_journal_page_last 469
_journal_volume 101
_journal_year 1939
_chemical_compound_source synthetic
_chemical_formula_analytical 'K Mg (H2 O)6 (Cl.54 Br.46)3'
_chemical_formula_structural 'K Mg (H2 O)6 Cl1.5 Br1.5'
_chemical_formula_sum 'Br1.5 Cl1.5 H12 K Mg O6'
_chemical_name_mineral Bromcarnallite
_chemical_name_systematic
;
Magnesium potassium bromide chloride hydrate (1/1/1.5/1.5/6)
;
_space_group_IT_number 85
_symmetry_cell_setting tetragonal
_symmetry_space_group_name_Hall 'P 4ab -1ab'
_symmetry_space_group_name_H-M 'P 4/n :1'
_cell_angle_alpha 90
_cell_angle_beta 90
_cell_angle_gamma 90
_cell_formula_units_Z 4
_cell_length_a 13.370(4)
_cell_length_b 13.370(4)
_cell_length_c 6.713(2)
_cell_volume 1200.0
_cod_original_sg_symbol_H-M 'P 4/n S'
_cod_original_formula_sum 'H12 Br1.5 Cl1.5 K Mg O6'
_cod_database_code 1010933

loop_
_symmetry_equiv_pos_as_xyz
x,y,z
-x,-y,z
1/2+x,1/2+y,-z
1/2-x,1/2-y,-z
-y,x,-z
y,-x,-z
1/2-y,1/2+x,z
1/2+y,1/2-x,z

loop_
_atom_site_label
_atom_site_type_symbol
_atom_site_symmetry_multiplicity
_atom_site_Wyckoff_symbol
_atom_site_fract_x
_atom_site_fract_y
_atom_site_fract_z
_atom_site_occupancy
_atom_site_attached_hydrogens
_atom_site_calc_flag
Mg1 Mg2+ 4 e 0.25 0.25 0.5 1. 0 d
K1 K1+ 2 a 0. 0. 0. 1. 0 d
K2 K1+ 2 c 0. 0.5 0.08 1. 0 d
Br1 Br1- 2 b 0. 0. 0.5 0.5 0 d
Br2 Br1- 2 c 0. 0.5 0.58(1) 0.5 0 d
Br3 Br1- 8 g 0. 0.25 0.008(1) 0.5 0 d
Cl1 Cl1- 2 b 0. 0. 0.5 0.5 0 d
Cl2 Cl1- 2 c 0. 0.5 0.58(1) 0.5 0 d
Cl3 Cl1- 8 g 0. 0.25 0.008(1) 0.5 0 d
O1 O2- 8 g 0.3 0.3 0.78 1. 2 d
O2 O2- 8 g 0.29 0.1 0.58 1. 2 d
O3 O2- 8 g 0.09 0.22 0.58 1. 2 d

loop_
_atom_type_symbol
_atom_type_oxidation_number
Mg2+ 2.000
K1+ 1.000
Br1- -1.000
Cl1- -1.000
O2- -2.000
H1+ 1.000
